data_2219146
loop_
_publ_author_name
'Kurawa, Mukhtar A.'
'Adams, Christopher J.'
'Orpen, A. Guy'

_publ_section_title
;Di-\m-chlorido-bis[dichlorido(3,3',5,5'-tetramethyl-4,4'-bipyrazol-1-ium-\k<i>N</i>^2'^)copper(II)]
 dihydrate
;
_journal_coeditor_code RN2046
_journal_issue 8
_journal_name_full 'Acta Crystallographica Section E'
_journal_page_first m1053
_journal_page_last m1054
_journal_paper_doi 10.1107/S1600536808022605
_journal_volume 64
_journal_year 2008
_chemical_formula_iupac '[Cu2 Cl6 (C10 H15 N4)2], 2H2 O'
_chemical_formula_sum 'C20 H34 Cl6 Cu2 N8 O2'
_chemical_formula_weight 758.35
_chemical_name_systematic
;
Di-\m-chlorido-bis[dichlorido(3,3',5,5'-
tetramethyl-4,4'-bipyrazol-1-ium-\kN^2'^)copper(II)] dihydrate
;
_space_group_IT_number 2
_symmetry_cell_setting triclinic
_symmetry_space_group_name_Hall '-P 1'
_symmetry_space_group_name_H-M 'P -1'
_atom_sites_solution_hydrogens geom
_atom_sites_solution_primary direct
_atom_sites_solution_secondary difmap
_audit_creation_method SHELXL-97
_cell_angle_alpha 102.4385(9)
_cell_angle_beta 108.4401(9)
_cell_angle_gamma 110.2613(8)
_cell_formula_units_Z 1
_cell_length_a 8.2837(4)
_cell_length_b 10.5907(6)
_cell_length_c 10.9058(6)
_cell_measurement_reflns_used 5647
_cell_measurement_temperature 173(2)
_cell_measurement_theta_max 27.49
_cell_measurement_theta_min 2.43
_cell_volume 792.70(7)
_computing_cell_refinement 'SAINT (Bruker, 2001)'
_computing_data_collection 'SMART (Bruker, 2001)'
_computing_data_reduction 'SAINT (Bruker, 2001)'
_computing_molecular_graphics 'SHELXTL (Sheldrick, 2008b)'
_computing_publication_material 'SHELXTL (Sheldrick, 2008b)'
_computing_structure_refinement 'SHELXL97 (Sheldrick, 2008b)'
_computing_structure_solution 'SHELXS97 (Sheldrick, 2008b)'
_diffrn_ambient_temperature 173(2)
_diffrn_measured_fraction_theta_full 0.992
_diffrn_measured_fraction_theta_max 0.992
_diffrn_measurement_device_type 'Bruker SMART CCD area-detector'
_diffrn_measurement_method '\f and \w'
_diffrn_radiation_monochromator graphite
_diffrn_radiation_source 'fine-focus sealed tube'
_diffrn_radiation_type MoK\a
_diffrn_radiation_wavelength 0.71073
_diffrn_reflns_av_R_equivalents 0.0230
_diffrn_reflns_av_sigmaI/netI 0.0278
_diffrn_reflns_limit_h_max 10
_diffrn_reflns_limit_h_min -10
_diffrn_reflns_limit_k_max 13
_diffrn_reflns_limit_k_min -13
_diffrn_reflns_limit_l_max 14
_diffrn_reflns_limit_l_min -14
_diffrn_reflns_number 8466
_diffrn_reflns_theta_full 27.50
_diffrn_reflns_theta_max 27.50
_diffrn_reflns_theta_min 2.20
_diffrn_standards_decay_% 0
_diffrn_standards_interval_count 'not measured'
_diffrn_standards_number 0
_exptl_absorpt_coefficient_mu 1.880
_exptl_absorpt_correction_T_max 0.87
_exptl_absorpt_correction_T_min 0.787316
_exptl_absorpt_correction_type multi-scan
_exptl_absorpt_process_details '(SADABS; Sheldrick, 2008a)'
_exptl_crystal_colour green
_exptl_crystal_density_diffrn 1.589
_exptl_crystal_density_method 'not measured'
_exptl_crystal_description plate
_exptl_crystal_F_000 386
_exptl_crystal_size_max 0.2
_exptl_crystal_size_mid 0.125
_exptl_crystal_size_min 0.075
_refine_diff_density_max 0.393
_refine_diff_density_min -0.335
_refine_ls_extinction_method none
_refine_ls_goodness_of_fit_ref 1.043
_refine_ls_hydrogen_treatment mixed
_refine_ls_matrix_type full
_refine_ls_number_parameters 182
_refine_ls_number_reflns 3609
_refine_ls_number_restraints 2
_refine_ls_restrained_S_all 1.044
_refine_ls_R_factor_all 0.0275
_refine_ls_R_factor_gt 0.0236
_refine_ls_shift/su_max 0.002
_refine_ls_shift/su_mean 0.000
_refine_ls_structure_factor_coef Fsqd
_refine_ls_weighting_details 'calc w=1/[\s^2^(Fo^2^)+(0.0305P)^2^+0.3154P] where P=(Fo^2^+2Fc^2^)/3'
_refine_ls_weighting_scheme calc
_refine_ls_wR_factor_gt 0.0622
_refine_ls_wR_factor_ref 0.0639
_reflns_number_gt 3242
_reflns_number_total 3609
_reflns_threshold_expression I>2\s(I)
_cod_data_source_file rn2046.cif
_cod_data_source_block I
_cod_database_code 2219146
_cod_database_fobs_code 2219146

loop_
_symmetry_equiv_pos_as_xyz
'x, y, z'
'-x, -y, -z'

loop_
_atom_site_type_symbol
_atom_site_label
_atom_site_fract_x
_atom_site_fract_y
_atom_site_fract_z
_atom_site_U_iso_or_equiv
_atom_site_adp_type
_atom_site_calc_flag
_atom_site_refinement_flags
_atom_site_occupancy
Cu Cu1 1.11358(3) 1.463916(19) 0.381212(19) 0.01706(7) Uani d . 1
Cl Cl1 1.38009(6) 1.67695(4) 0.47299(5) 0.02431(10) Uani d . 1
Cl Cl2 1.16045(6) 1.45959(4) 0.60262(4) 0.02086(9) Uani d . 1
Cl Cl3 1.04245(6) 1.46073(4) 0.15868(4) 0.02189(10) Uani d . 1
N N1 0.7878(2) 1.19314(14) 0.32487(14) 0.0185(3) Uani d . 1
H H1A 0.7400 1.2435 0.3637 0.022 Uiso calc R 1
N N2 0.9482(2) 1.25267(14) 0.30738(14) 0.0178(3) Uani d . 1
N N3 0.7030(2) 0.64464(15) 0.01465(15) 0.0210(3) Uani d . 1
H H3A 0.6352 0.5632 -0.0579 0.025 Uiso calc R 1
N N4 0.8615(2) 0.67473(15) 0.12509(15) 0.0217(3) Uani d . 1
H H4A 0.9136 0.6159 0.1356 0.026 Uiso calc R 1
C C1 0.5323(3) 0.9567(2) 0.2828(2) 0.0291(4) Uani d . 1
H H1B 0.5223 1.0103 0.3631 0.044 Uiso calc R 1
H H1C 0.5358 0.8677 0.2923 0.044 Uiso calc R 1
H H1D 0.4220 0.9325 0.1977 0.044 Uiso calc R 1
C C2 0.7099(2) 1.04760(17) 0.27573(17) 0.0185(3) Uani d . 1
C C3 0.8267(2) 1.01087(17) 0.22334(16) 0.0167(3) Uani d . 1
C C4 0.9734(2) 1.14256(17) 0.24501(16) 0.0172(3) Uani d . 1
C C5 1.1377(3) 1.16715(19) 0.2077(2) 0.0261(4) Uani d . 1
H H5A 1.1436 1.2324 0.1559 0.039 Uiso calc R 1
H H5B 1.1210 1.0746 0.1501 0.039 Uiso calc R 1
H H5C 1.2561 1.2106 0.2926 0.039 Uiso calc R 1
C C6 0.4994(3) 0.7602(2) -0.0706(2) 0.0310(4) Uani d . 1
H H6A 0.4776 0.7067 -0.1642 0.047 Uiso calc R 1
H H6B 0.5248 0.8602 -0.0607 0.047 Uiso calc R 1
H H6C 0.3862 0.7144 -0.0553 0.047 Uiso calc R 1
C C7 0.6656(2) 0.75913(17) 0.03346(17) 0.0192(3) Uani d . 1
C C8 0.8057(2) 0.86539(17) 0.16027(17) 0.0171(3) Uani d . 1
C C9 0.9272(2) 0.80751(17) 0.21604(18) 0.0194(3) Uani d . 1
C C10 1.0961(3) 0.8699(2) 0.3517(2) 0.0290(4) Uani d . 1
H H10A 1.1679 0.8134 0.3499 0.044 Uiso calc R 1
H H10B 1.0542 0.8671 0.4260 0.044 Uiso calc R 1
H H10C 1.1775 0.9703 0.3684 0.044 Uiso calc R 1
O O1 0.50412(19) 0.40901(14) 0.78153(14) 0.0258(3) Uani d D 1
H H11 0.570(3) 0.402(2) 0.741(2) 0.031 Uiso d D 1
H H12 0.413(3) 0.410(2) 0.729(2) 0.031 Uiso d D 1

loop_
_atom_site_aniso_label
_atom_site_aniso_U_11
_atom_site_aniso_U_22
_atom_site_aniso_U_33
_atom_site_aniso_U_12
_atom_site_aniso_U_13
_atom_site_aniso_U_23
Cu1 0.02091(11) 0.01281(11) 0.01527(11) 0.00629(8) 0.00744(8) 0.00371(8)
Cl1 0.0229(2) 0.01816(19) 0.0263(2) 0.00477(16) 0.01237(17) 0.00262(16)
Cl2 0.0242(2) 0.0218(2) 0.0157(2) 0.01139(16) 0.00700(16) 0.00580(15)
Cl3 0.0302(2) 0.0242(2) 0.0190(2) 0.01682(18) 0.01283(17) 0.01042(16)
N1 0.0212(7) 0.0162(7) 0.0193(7) 0.0090(6) 0.0104(6) 0.0050(5)
N2 0.0208(7) 0.0148(6) 0.0168(7) 0.0072(6) 0.0085(6) 0.0045(5)
N3 0.0246(7) 0.0150(7) 0.0197(7) 0.0082(6) 0.0085(6) 0.0026(6)
N4 0.0265(7) 0.0186(7) 0.0239(8) 0.0138(6) 0.0112(6) 0.0080(6)
C1 0.0264(9) 0.0215(9) 0.0384(11) 0.0074(7) 0.0192(8) 0.0069(8)
C2 0.0202(8) 0.0166(8) 0.0171(8) 0.0085(7) 0.0068(6) 0.0051(6)
C3 0.0180(7) 0.0152(7) 0.0144(8) 0.0074(6) 0.0049(6) 0.0042(6)
C4 0.0204(8) 0.0157(7) 0.0145(8) 0.0087(6) 0.0061(6) 0.0047(6)
C5 0.0269(9) 0.0202(8) 0.0331(10) 0.0099(7) 0.0172(8) 0.0075(7)
C6 0.0270(9) 0.0258(9) 0.0267(10) 0.0127(8) -0.0001(8) 0.0012(8)
C7 0.0214(8) 0.0163(8) 0.0197(8) 0.0084(6) 0.0093(7) 0.0056(6)
C8 0.0194(7) 0.0148(7) 0.0183(8) 0.0081(6) 0.0086(6) 0.0065(6)
C9 0.0217(8) 0.0177(8) 0.0206(8) 0.0094(7) 0.0095(7) 0.0087(7)
C10 0.0264(9) 0.0269(9) 0.0284(10) 0.0125(8) 0.0040(8) 0.0110(8)
O1 0.0243(7) 0.0271(7) 0.0245(7) 0.0119(6) 0.0117(6) 0.0043(5)

loop_
_atom_type_symbol
_atom_type_description
_atom_type_scat_dispersion_real
_atom_type_scat_dispersion_imag
_atom_type_scat_source
C C 0.0033 0.0016 'International Tables Vol C Tables 4.2.6.8 and 6.1.1.4'
H H 0.0000 0.0000 'International Tables Vol C Tables 4.2.6.8 and 6.1.1.4'
N N 0.0061 0.0033 'International Tables Vol C Tables 4.2.6.8 and 6.1.1.4'
Cl Cl 0.1484 0.1585 'International Tables Vol C Tables 4.2.6.8 and 6.1.1.4'
Cu Cu 0.3201 1.2651 'International Tables Vol C Tables 4.2.6.8 and 6.1.1.4'
O O 0.0106 0.0060 'International Tables Vol C Tables 4.2.6.8 and 6.1.1.4'

loop_
_geom_angle_atom_site_label_1
_geom_angle_atom_site_label_2
_geom_angle_atom_site_label_3
_geom_angle_site_symmetry_3
_geom_angle
N2 Cu1 Cl1 . 159.99(4)
N2 Cu1 Cl3 . 90.16(4)
Cl1 Cu1 Cl3 . 92.769(17)
N2 Cu1 Cl2 . 87.45(4)
Cl1 Cu1 Cl2 . 90.762(17)
Cl3 Cu1 Cl2 . 175.537(17)
N2 Cu1 Cl2 2_786 95.31(4)
Cl1 Cu1 Cl2 2_786 104.333(16)
Cl3 Cu1 Cl2 2_786 92.434(14)
Cl2 Cu1 Cl2 2_786 84.042(14)
Cu1 Cl2 Cu1 2_786 95.958(14)
C2 N1 N2 . 111.89(13)
C2 N1 H1A . 124.1
N2 N1 H1A . 124.1
C4 N2 N1 . 106.26(13)
C4 N2 Cu1 . 130.17(11)
N1 N2 Cu1 . 123.33(10)
C7 N3 N4 . 108.88(13)
C7 N3 H3A . 125.6
N4 N3 H3A . 125.6
C9 N4 N3 . 109.65(13)
C9 N4 H4A . 125.2
N3 N4 H4A . 125.2
C2 C1 H1B . 109.5
C2 C1 H1C . 109.5
H1B C1 H1C . 109.5
C2 C1 H1D . 109.5
H1B C1 H1D . 109.5
H1C C1 H1D . 109.5
N1 C2 C3 . 106.28(15)
N1 C2 C1 . 122.23(15)
C3 C2 C1 . 131.49(15)
C2 C3 C4 . 105.84(14)
C2 C3 C8 . 127.73(15)
C4 C3 C8 . 126.42(14)
N2 C4 C3 . 109.72(14)
N2 C4 C5 . 121.50(15)
C3 C4 C5 . 128.78(14)
C4 C5 H5A . 109.5
C4 C5 H5B . 109.5
H5A C5 H5B . 109.5
C4 C5 H5C . 109.5
H5A C5 H5C . 109.5
H5B C5 H5C . 109.5
C7 C6 H6A . 109.5
C7 C6 H6B . 109.5
H6A C6 H6B . 109.5
C7 C6 H6C . 109.5
H6A C6 H6C . 109.5
H6B C6 H6C . 109.5
N3 C7 C8 . 107.84(14)
N3 C7 C6 . 122.10(15)
C8 C7 C6 . 130.06(15)
C7 C8 C9 . 106.25(14)
C7 C8 C3 . 127.55(14)
C9 C8 C3 . 126.19(15)
N4 C9 C8 . 107.39(15)
N4 C9 C10 . 122.58(15)
C8 C9 C10 . 130.00(15)
C9 C10 H10A . 109.5
C9 C10 H10B . 109.5
H10A C10 H10B . 109.5
C9 C10 H10C . 109.5
H10A C10 H10C . 109.5
H10B C10 H10C . 109.5
H11 O1 H12 . 107(2)

loop_
_geom_bond_atom_site_label_1
_geom_bond_atom_site_label_2
_geom_bond_site_symmetry_2
_geom_bond_distance
_geom_bond_publ_flag
Cu1 N2 . 1.9834(13) yes
Cu1 Cl1 . 2.2684(5) yes
Cu1 Cl3 . 2.2988(4) yes
Cu1 Cl2 . 2.3345(4) yes
Cu1 Cl2 2_786 2.7029(5) ?
Cl2 Cu1 2_786 2.7029(5) ?
N1 C2 . 1.348(2) ?
N1 N2 . 1.3538(19) ?
N1 H1A . 0.8800 ?
N2 C4 . 1.335(2) ?
N3 C7 . 1.342(2) ?
N3 N4 . 1.349(2) ?
N3 H3A . 0.8800 ?
N4 C9 . 1.336(2) ?
N4 H4A . 0.8800 ?
C1 C2 . 1.490(2) ?
C1 H1B . 0.9800 ?
C1 H1C . 0.9800 ?
C1 H1D . 0.9800 ?
C2 C3 . 1.388(2) ?
C3 C4 . 1.407(2) ?
C3 C8 . 1.470(2) ?
C4 C5 . 1.495(2) ?
C5 H5A . 0.9800 ?
C5 H5B . 0.9800 ?
C5 H5C . 0.9800 ?
C6 C7 . 1.487(2) ?
C6 H6A . 0.9800 ?
C6 H6B . 0.9800 ?
C6 H6C . 0.9800 ?
C7 C8 . 1.391(2) ?
C8 C9 . 1.400(2) ?
C9 C10 . 1.487(2) ?
C10 H10A . 0.9800 ?
C10 H10B . 0.9800 ?
C10 H10C . 0.9800 ?
O1 H11 . 0.811(15) ?
O1 H12 . 0.800(15) ?

loop_
_geom_hbond_atom_site_label_D
_geom_hbond_atom_site_label_H
_geom_hbond_atom_site_label_A
_geom_hbond_site_symmetry_A
_geom_hbond_distance_DH
_geom_hbond_distance_HA
_geom_hbond_distance_DA
_geom_hbond_angle_DHA
N1 H1A Cl1 2_786 0.88 2.43 3.2625(14) 156.9
N3 H3A O1 1_554 0.88 1.80 2.6786(19) 173.2
N4 H4A Cl3 1_545 0.88 2.26 3.1435(14) 178.8
O1 H11 Cl1 2_776 0.811(15) 2.519(17) 3.2640(14) 153(2)
O1 H11 Cl3 2_776 0.811(15) 2.74(2) 3.3031(14) 128.5(19)
O1 H12 Cl2 1_445 0.800(15) 2.404(16) 3.1923(14) 169(2)

loop_
_geom_torsion_atom_site_label_1
_geom_torsion_atom_site_label_2
_geom_torsion_atom_site_label_3
_geom_torsion_atom_site_label_4
_geom_torsion_site_symmetry_1
_geom_torsion_site_symmetry_4
_geom_torsion
N2 Cu1 Cl2 Cu1 . 2_786 -95.61(4)
Cl1 Cu1 Cl2 Cu1 . 2_786 104.331(16)
Cl2 Cu1 Cl2 Cu1 2_786 2_786 0.0
C2 N1 N2 C4 . . 0.25(18)
C2 N1 N2 Cu1 . . -174.59(11)
Cl1 Cu1 N2 C4 . . -27.4(2)
Cl3 Cu1 N2 C4 . . 71.20(14)
Cl2 Cu1 N2 C4 . . -112.57(14)
Cl2 Cu1 N2 C4 2_786 . 163.66(14)
Cl1 Cu1 N2 N1 . . 146.16(10)
Cl3 Cu1 N2 N1 . . -115.29(12)
Cl2 Cu1 N2 N1 . . 60.94(12)
Cl2 Cu1 N2 N1 2_786 . -22.83(12)
C7 N3 N4 C9 . . 0.32(19)
N2 N1 C2 C3 . . -0.06(18)
N2 N1 C2 C1 . . 179.98(15)
N1 C2 C3 C4 . . -0.15(18)
C1 C2 C3 C4 . . 179.81(18)
N1 C2 C3 C8 . . 178.83(15)
C1 C2 C3 C8 . . -1.2(3)
N1 N2 C4 C3 . . -0.34(17)
Cu1 N2 C4 C3 . . 174.02(11)
N1 N2 C4 C5 . . 179.50(15)
Cu1 N2 C4 C5 . . -6.1(2)
C2 C3 C4 N2 . . 0.31(18)
C8 C3 C4 N2 . . -178.69(15)
C2 C3 C4 C5 . . -179.52(17)
C8 C3 C4 C5 . . 1.5(3)
N4 N3 C7 C8 . . 0.06(19)
N4 N3 C7 C6 . . 179.90(16)
N3 C7 C8 C9 . . -0.39(19)
C6 C7 C8 C9 . . 179.78(18)
N3 C7 C8 C3 . . 178.39(16)
C6 C7 C8 C3 . . -1.4(3)
C2 C3 C8 C7 . . 69.0(3)
C4 C3 C8 C7 . . -112.3(2)
C2 C3 C8 C9 . . -112.5(2)
C4 C3 C8 C9 . . 66.3(2)
N3 N4 C9 C8 . . -0.56(19)
N3 N4 C9 C10 . . 177.32(16)
C7 C8 C9 N4 . . 0.58(19)
C3 C8 C9 N4 . . -178.22(16)
C7 C8 C9 C10 . . -177.09(18)
C3 C8 C9 C10 . . 4.1(3)
